data_4003361
loop_
_publ_author_name
'Zhang, Weichuan'
'Liu, Xitao'
'Li, Lina'
'Sun, Zhihua'
'Han, Shiguo'
'Wu, Zhenyue'
'Luo, Junhua'

_publ_section_title
;
 Triiodide-Induced Band-Edge Reconstruction of a Lead-Free
 Perovskite-Derivative Hybrid for Strong Light Absorption
;
_journal_issue 12
_journal_name_full 'Chemistry of Materials'
_journal_page_first 4081
_journal_paper_doi 10.1021/acs.chemmater.8b01200
_journal_volume 30
_journal_year 2018
_chemical_formula_moiety 'Bi0.5 I3, I1.5, 2(C6 H14 N)'
_chemical_formula_sum 'C12 H28 Bi0.5 I4.5 N2'
_chemical_formula_weight 875.90
_space_group_crystal_system triclinic
_space_group_IT_number 2
_space_group_name_Hall '-P 1'
_space_group_name_H-M_alt 'P -1'
_atom_sites_solution_hydrogens geom
_atom_sites_solution_primary direct
_audit_creation_date 2017-04-16
_audit_creation_method
;
Olex2 1.2
(compiled 2017.03.28 svn.r3405 for OlexSys, GUI svn.r5335)
;
_cell_angle_alpha 91.017(3)
_cell_angle_beta 102.753(3)
_cell_angle_gamma 100.403(3)
_cell_formula_units_Z 2
_cell_length_a 8.5348(3)
_cell_length_b 10.2038(4)
_cell_length_c 14.0759(6)
_cell_measurement_reflns_used 7160
_cell_measurement_temperature 290.01(10)
_cell_measurement_theta_max 28.8910
_cell_measurement_theta_min 3.5240
_cell_volume 1173.82(8)
_computing_cell_refinement
;
CrysAlisPro, Agilent Technologies,
Version 1.171.37.35 (release 13-08-2014 CrysAlis171 .NET)
(compiled Aug 13 2014,18:06:01)
;
_computing_data_collection
;
CrysAlisPro, Agilent Technologies,
Version 1.171.37.35 (release 13-08-2014 CrysAlis171 .NET)
(compiled Aug 13 2014,18:06:01)
;
_computing_data_reduction
;
CrysAlisPro, Agilent Technologies,
Version 1.171.37.35 (release 13-08-2014 CrysAlis171 .NET)
(compiled Aug 13 2014,18:06:01)
;
_computing_molecular_graphics 'Olex2 (Dolomanov et al., 2009)'
_computing_publication_material 'Olex2 (Dolomanov et al., 2009)'
_computing_structure_refinement 'XL (Sheldrick, 2008)'
_computing_structure_solution 'SIR2004 (Burla et al., 2007)'
_diffrn_ambient_environment air
_diffrn_ambient_temperature 290.01(10)
_diffrn_detector 'CCD plate'
_diffrn_detector_area_resol_mean 10.5594
_diffrn_detector_type Atlas
_diffrn_measured_fraction_theta_full 0.997
_diffrn_measured_fraction_theta_max 0.849
_diffrn_measurement_details
;
#__ type_ start__ end____ width___ exp.time_
  1 omega  -22.00   86.00   1.0000    7.0300
omega____ theta____ kappa____ phi______ frames
    -       10.3329   77.0000  -90.0000 108

#__ type_ start__ end____ width___ exp.time_
  2 omega  -22.00   86.00   1.0000    7.0300
omega____ theta____ kappa____ phi______ frames
    -       10.3329   77.0000   60.0000 108

#__ type_ start__ end____ width___ exp.time_
  3 omega  -44.00   65.00   1.0000    7.0300
omega____ theta____ kappa____ phi______ frames
    -      -11.5829   77.0000  150.0000 109

#__ type_ start__ end____ width___ exp.time_
  4 omega   35.00   99.00   1.0000    7.0300
omega____ theta____ kappa____ phi______ frames
    -       10.3329  178.0000    0.0000 64

#__ type_ start__ end____ width___ exp.time_
  5 omega   34.00   97.00   1.0000    7.0300
omega____ theta____ kappa____ phi______ frames
    -       10.3329 -178.0000   90.0000 63

#__ type_ start__ end____ width___ exp.time_
  6 omega  -86.00  -57.00   1.0000    7.0300
omega____ theta____ kappa____ phi______ frames
    -      -11.5829  -38.0000  120.0000 29
;
_diffrn_measurement_device 'four-circle diffractometer'
_diffrn_measurement_device_type 'SuperNova, Dual, Cu at zero, Atlas'
_diffrn_measurement_method '\w scans'
_diffrn_orient_matrix_UB_11 -0.0017753000
_diffrn_orient_matrix_UB_12 -0.0598978000
_diffrn_orient_matrix_UB_13 0.0248879000
_diffrn_orient_matrix_UB_21 -0.0866839000
_diffrn_orient_matrix_UB_22 -0.0106915000
_diffrn_orient_matrix_UB_23 -0.0104922000
_diffrn_orient_matrix_UB_31 -0.0035677000
_diffrn_orient_matrix_UB_32 -0.0362069000
_diffrn_orient_matrix_UB_33 -0.0441530000
_diffrn_radiation_monochromator mirror
_diffrn_radiation_probe x-ray
_diffrn_radiation_type MoK\a
_diffrn_radiation_wavelength 0.71073
_diffrn_reflns_av_R_equivalents 0.0306
_diffrn_reflns_av_unetI/netI 0.0382
_diffrn_reflns_Laue_measured_fraction_full 0.997
_diffrn_reflns_Laue_measured_fraction_max 0.849
_diffrn_reflns_limit_h_max 10
_diffrn_reflns_limit_h_min -11
_diffrn_reflns_limit_k_max 14
_diffrn_reflns_limit_k_min -13
_diffrn_reflns_limit_l_max 17
_diffrn_reflns_limit_l_min -19
_diffrn_reflns_number 15590
_diffrn_reflns_point_group_measured_fraction_full 0.997
_diffrn_reflns_point_group_measured_fraction_max 0.849
_diffrn_reflns_theta_full 25.242
_diffrn_reflns_theta_max 29.643
_diffrn_reflns_theta_min 3.417
_diffrn_source 'SuperNova (Mo) X-ray Source'
_exptl_absorpt_coefficient_mu 9.691
_exptl_absorpt_correction_T_max 1.00000
_exptl_absorpt_correction_T_min 0.58627
_exptl_absorpt_correction_type multi-scan
_exptl_absorpt_process_details
;
CrysAlisPro, Agilent Technologies,
Version 1.171.37.35 (release 13-08-2014 CrysAlis171 .NET)
(compiled Aug 13 2014,18:06:01)
Empirical absorption correction using spherical harmonics,
 implemented in SCALE3 ABSPACK scaling algorithm.
;
_exptl_crystal_colour Black
_exptl_crystal_colour_primary black
_exptl_crystal_density_diffrn 2.478
_exptl_crystal_description block
_exptl_crystal_F_000 788
_refine_diff_density_max 0.664
_refine_diff_density_min -1.043
_refine_diff_density_rms 0.185
_refine_ls_extinction_method none
_refine_ls_goodness_of_fit_ref 1.062
_refine_ls_hydrogen_treatment constr
_refine_ls_matrix_type full
_refine_ls_number_parameters 177
_refine_ls_number_reflns 5630
_refine_ls_number_restraints 0
_refine_ls_restrained_S_all 1.062
_refine_ls_R_factor_all 0.0442
_refine_ls_R_factor_gt 0.0310
_refine_ls_shift/su_max 0.001
_refine_ls_shift/su_mean 0.000
_refine_ls_structure_factor_coef Fsqd
_refine_ls_weighting_details 'w=1/[\s^2^(Fo^2^)+(0.0235P)^2^] where P=(Fo^2^+2Fc^2^)/3'
_refine_ls_weighting_scheme calc
_refine_ls_wR_factor_gt 0.0574
_refine_ls_wR_factor_ref 0.0633
_reflns_Friedel_coverage 0.000
_reflns_number_gt 4610
_reflns_number_total 5630
_reflns_threshold_expression 'I > 2\s(I)'
_cod_data_source_file cm8b01200_si_002.cif
_cod_data_source_block WeiChuanZhang-23-(C6H13N)4I3BiI6
_cod_depositor_comments
;
The following automatic conversions were performed:

data item '_exptl_crystal_colour_primary' value 'Black' was changed
to 'black' in accordance with the
/home/saulius/struct/COD-crude-data/automatic-downloads/DataCite-retrospective/ACS/depositions/lib/dictionaries/cif_core.dic
dictionary named 'cif_core.dic' version 2.4.2 last updated on
2011-04-26.

Automatic conversion script
Id: cif_fix_values 6909 2019-04-08 15:41:33Z antanas 
;
_cod_original_cell_volume 1173.83(8)
_cod_original_formula_sum 'C12 H28 Bi0.50 I4.50 N2'
_cod_database_code 4003361
_shelx_shelxl_version_number 2014/7
_chemical_oxdiff_formula 'C H N Bi I'
_shelx_space_group_comment
;
The symmetry employed for this shelxl refinement is uniquely defined
by the following loop, which should always be used as a source of
symmetry information in preference to the above space-group names.
They are only intended as comments.
;
_reflns_odcompleteness_completeness 99.69
_reflns_odcompleteness_iscentric 1
_reflns_odcompleteness_theta 26.32
_olex2_refinement_description
;
1. Fixed Uiso
 At 1.2 times of:
  All C(H) groups, All C(H,H) groups, All N(H,H) groups
 At 1.5 times of:
  All C(H,H,H) groups
2.a Ternary CH refined with riding coordinates:
 C7(H7), C1(H1)
2.b Secondary CH2 refined with riding coordinates:
 N1(H1A,H1B), N2(H2C,H2D), C11(H11A,H11B), C5(H5A,H5B), C4(H4A,H4B), C10(H10A,
 H10B), C8(H8A,H8B), C2(H2A,H2B), C9(H9A,H9B), C3(H3A,H3B)
2.c Idealised Me refined as rotating group:
 C12(H12A,H12B,H12C), C6(H6A,H6B,H6C)
;
_olex2_submission_special_instructions 'No special instructions were received'

loop_
_space_group_symop_operation_xyz
'x, y, z'
'-x, -y, -z'

loop_
_atom_site_label
_atom_site_type_symbol
_atom_site_fract_x
_atom_site_fract_y
_atom_site_fract_z
_atom_site_U_iso_or_equiv
_atom_site_adp_type
_atom_site_occupancy
_atom_site_site_symmetry_order
_atom_site_calc_flag
_atom_site_refinement_flags_posn
_atom_site_refinement_flags_adp
_atom_site_refinement_flags_occupancy
Bi1 Bi 0.5000 0.5000 0.5000 0.03325(7) Uani 1 2 d S T P
I1 I 0.42933(4) 0.48274(3) 0.27572(2) 0.04025(9) Uani 1 1 d . . .
I2 I 0.75923(4) 0.32568(3) 0.49497(2) 0.04377(9) Uani 1 1 d . . .
I3 I 0.24443(4) 0.24278(3) 0.48844(3) 0.05039(10) Uani 1 1 d . . .
I5 I 0.0000 0.0000 0.0000 0.05409(14) Uani 1 2 d S T P
I4 I 0.01197(5) 0.10779(4) 0.19626(3) 0.06318(12) Uani 1 1 d . . .
N1 N 0.8772(5) 0.5784(4) 0.3155(3) 0.0450(10) Uani 1 1 d . . .
H1A H 0.7706 0.5520 0.3117 0.054 Uiso 1 1 calc R . .
H1B H 0.9282 0.5860 0.3783 0.054 Uiso 1 1 calc R . .
N2 N 0.4480(5) 1.1137(4) 0.3083(3) 0.0492(11) Uani 1 1 d . . .
H2C H 0.4859 1.1704 0.3606 0.059 Uiso 1 1 calc R . .
H2D H 0.3526 1.1317 0.2767 0.059 Uiso 1 1 calc R . .
C7 C 0.4769(6) 0.8941(5) 0.1824(4) 0.0475(13) Uani 1 1 d . . .
H7 H 0.5821 0.8736 0.2164 0.057 Uiso 1 1 calc R . .
C11 C 0.5049(7) 1.0366(5) 0.1543(4) 0.0515(14) Uani 1 1 d . . .
H11A H 0.4032 1.0561 0.1163 0.062 Uiso 1 1 calc R . .
H11B H 0.5841 1.0482 0.1138 0.062 Uiso 1 1 calc R . .
C5 C 0.8208(7) 0.6962(5) 0.1650(4) 0.0502(13) Uani 1 1 d . . .
H5A H 0.7036 0.6707 0.1585 0.060 Uiso 1 1 calc R . .
H5B H 0.8416 0.7820 0.1369 0.060 Uiso 1 1 calc R . .
C1 C 0.8778(7) 0.5937(5) 0.1084(4) 0.0492(13) Uani 1 1 d . . .
H1 H 0.9951 0.6234 0.1128 0.059 Uiso 1 1 calc R . .
C4 C 0.9053(7) 0.7109(5) 0.2733(4) 0.0538(14) Uani 1 1 d . . .
H4A H 1.0217 0.7437 0.2812 0.065 Uiso 1 1 calc R . .
H4B H 0.8613 0.7745 0.3069 0.065 Uiso 1 1 calc R . .
C10 C 0.5664(7) 1.1337(6) 0.2430(5) 0.0610(16) Uani 1 1 d . . .
H10A H 0.6726 1.1196 0.2784 0.073 Uiso 1 1 calc R . .
H10B H 0.5787 1.2245 0.2224 0.073 Uiso 1 1 calc R . .
C8 C 0.3616(7) 0.8773(5) 0.2520(4) 0.0544(14) Uani 1 1 d . . .
H8A H 0.2543 0.8902 0.2174 0.065 Uiso 1 1 calc R . .
H8B H 0.3505 0.7871 0.2736 0.065 Uiso 1 1 calc R . .
C12 C 0.4088(8) 0.7988(6) 0.0926(4) 0.0659(17) Uani 1 1 d . . .
H12A H 0.3056 0.8177 0.0585 0.099 Uiso 1 1 calc GR . .
H12B H 0.3937 0.7086 0.1122 0.099 Uiso 1 1 calc GR . .
H12C H 0.4840 0.8098 0.0505 0.099 Uiso 1 1 calc GR . .
C2 C 0.8547(7) 0.4623(5) 0.1566(4) 0.0555(14) Uani 1 1 d . . .
H2A H 0.7386 0.4287 0.1492 0.067 Uiso 1 1 calc R . .
H2B H 0.8984 0.3980 0.1236 0.067 Uiso 1 1 calc R . .
C9 C 0.4225(8) 0.9754(6) 0.3402(4) 0.0594(15) Uani 1 1 d . . .
H9A H 0.3432 0.9651 0.3807 0.071 Uiso 1 1 calc R . .
H9B H 0.5247 0.9573 0.3787 0.071 Uiso 1 1 calc R . .
C3 C 0.9374(7) 0.4746(6) 0.2640(5) 0.0607(16) Uani 1 1 d . . .
H3A H 0.9138 0.3893 0.2923 0.073 Uiso 1 1 calc R . .
H3B H 1.0550 0.4993 0.2719 0.073 Uiso 1 1 calc R . .
C6 C 0.7916(9) 0.5802(7) 0.0019(4) 0.078(2) Uani 1 1 d . . .
H6A H 0.6757 0.5553 -0.0041 0.117 Uiso 1 1 calc GR . .
H6B H 0.8289 0.5129 -0.0311 0.117 Uiso 1 1 calc GR . .
H6C H 0.8154 0.6640 -0.0269 0.117 Uiso 1 1 calc GR . .

loop_
_atom_site_aniso_label
_atom_site_aniso_U_11
_atom_site_aniso_U_22
_atom_site_aniso_U_33
_atom_site_aniso_U_23
_atom_site_aniso_U_13
_atom_site_aniso_U_12
Bi1 0.03228(14) 0.04033(14) 0.02821(14) 0.00225(11) 0.00756(10) 0.00886(10)
I1 0.03886(18) 0.0531(2) 0.02861(18) 0.00535(14) 0.00546(13) 0.01062(14)
I2 0.03578(18) 0.0533(2) 0.0425(2) 0.00098(15) 0.00288(14) 0.01677(14)
I3 0.0497(2) 0.0496(2) 0.0530(2) -0.00700(17) 0.02385(17) -0.00165(15)
I5 0.0388(3) 0.0456(3) 0.0734(4) 0.0142(3) 0.0014(2) 0.0096(2)
I4 0.0532(2) 0.0601(2) 0.0772(3) -0.0028(2) 0.0100(2) 0.01971(18)
N1 0.039(2) 0.059(3) 0.036(2) 0.007(2) 0.0100(19) 0.0032(19)
N2 0.050(3) 0.049(3) 0.049(3) -0.011(2) 0.014(2) 0.010(2)
C7 0.044(3) 0.051(3) 0.051(3) 0.004(3) 0.007(2) 0.022(2)
C11 0.054(3) 0.053(3) 0.054(4) 0.005(3) 0.025(3) 0.012(3)
C5 0.074(4) 0.038(3) 0.045(3) 0.011(2) 0.024(3) 0.013(2)
C1 0.052(3) 0.057(3) 0.041(3) 0.002(3) 0.019(3) 0.006(2)
C4 0.070(4) 0.051(3) 0.041(3) 0.002(3) 0.020(3) 0.006(3)
C10 0.051(3) 0.055(3) 0.080(5) 0.001(3) 0.028(3) 0.002(3)
C8 0.074(4) 0.033(3) 0.061(4) 0.010(3) 0.026(3) 0.013(3)
C12 0.085(4) 0.053(4) 0.058(4) -0.010(3) 0.004(3) 0.026(3)
C2 0.076(4) 0.055(3) 0.043(3) -0.001(3) 0.021(3) 0.024(3)
C9 0.082(4) 0.056(4) 0.051(4) 0.011(3) 0.027(3) 0.025(3)
C3 0.062(4) 0.061(4) 0.069(4) 0.014(3) 0.024(3) 0.029(3)
C6 0.121(6) 0.060(4) 0.045(4) -0.005(3) 0.016(4) -0.001(4)

loop_
_atom_type_symbol
_atom_type_description
_atom_type_scat_dispersion_real
_atom_type_scat_dispersion_imag
_atom_type_scat_source
C C 0.0033 0.0016 'International Tables Vol C Tables 4.2.6.8 and 6.1.1.4'
H H 0.0000 0.0000 'International Tables Vol C Tables 4.2.6.8 and 6.1.1.4'
Bi Bi -4.1077 10.2566 'International Tables Vol C Tables 4.2.6.8 and 6.1.1.4'
I I -0.4742 1.8119 'International Tables Vol C Tables 4.2.6.8 and 6.1.1.4'
N N 0.0061 0.0033 'International Tables Vol C Tables 4.2.6.8 and 6.1.1.4'

loop_
_geom_angle_atom_site_label_1
_geom_angle_atom_site_label_2
_geom_angle_atom_site_label_3
_geom_angle
_geom_angle_site_symmetry_1
_geom_angle_site_symmetry_3
I1 Bi1 I1 180.0 . 2_666
I1 Bi1 I2 86.917(9) 2_666 2_666
I1 Bi1 I2 93.083(9) 2_666 .
I1 Bi1 I2 86.916(9) . .
I1 Bi1 I2 93.083(9) . 2_666
I2 Bi1 I2 180.0 2_666 .
I3 Bi1 I1 88.501(10) 2_666 2_666
I3 Bi1 I1 91.499(10) . 2_666
I3 Bi1 I1 88.501(10) . .
I3 Bi1 I1 91.499(10) 2_666 .
I3 Bi1 I2 88.558(10) . .
I3 Bi1 I2 91.442(10) . 2_666
I3 Bi1 I2 88.559(10) 2_666 2_666
I3 Bi1 I2 91.442(10) 2_666 .
I3 Bi1 I3 180.0 2_666 .
I4 I5 I4 180.0 2 .
C4 N1 C3 112.3(4) . .
C9 N2 C10 111.7(4) . .
C11 C7 C8 109.6(4) . .
C11 C7 C12 110.9(5) . .
C12 C7 C8 110.8(5) . .
C7 C11 C10 111.8(5) . .
C1 C5 C4 113.0(5) . .
C5 C1 C2 108.6(4) . .
C6 C1 C5 112.0(5) . .
C6 C1 C2 112.1(5) . .
N1 C4 C5 108.8(4) . .
N2 C10 C11 110.0(4) . .
C9 C8 C7 112.1(5) . .
C3 C2 C1 112.8(5) . .
N2 C9 C8 109.9(4) . .
N1 C3 C2 109.9(4) . .

loop_
_geom_bond_atom_site_label_1
_geom_bond_atom_site_label_2
_geom_bond_distance
_geom_bond_site_symmetry_2
Bi1 I1 3.0761(3) .
Bi1 I1 3.0761(3) 2_666
Bi1 I2 3.0903(3) .
Bi1 I2 3.0903(3) 2_666
Bi1 I3 3.0714(3) .
Bi1 I3 3.0714(4) 2_666
I5 I4 2.9289(5) 2
I5 I4 2.9289(5) .
N1 C4 1.488(6) .
N1 C3 1.499(7) .
N2 C10 1.501(6) .
N2 C9 1.481(7) .
C7 C11 1.505(7) .
C7 C8 1.525(7) .
C7 C12 1.520(8) .
C11 C10 1.514(8) .
C5 C1 1.514(7) .
C5 C4 1.527(7) .
C1 C2 1.514(7) .
C1 C6 1.509(8) .
C8 C9 1.515(8) .
C2 C3 1.512(8) .
